data_7153810
loop_
_publ_author_name
'Edeson, Steven J.'
'Jiang, Julong'
'Swanson, Stephen'
'Procopiou, Panayiotis A.'
'Adams, Harry'
'Meijer, Anthony J. H. M.'
'Harrity, Joseph P. A.'

_publ_section_title
;
 Studies on the stereochemical assignment of 3-acylidene 2-oxindoles.
;
_journal_issue 20
_journal_name_full 'Organic &amp; biomolecular chemistry'
_journal_page_first 3201
_journal_page_last 3210
_journal_paper_doi 10.1039/c4ob00496e
_journal_volume 12
_journal_year 2014
_chemical_formula_moiety 'C16 H11 Cl N2 O2'
_chemical_formula_sum 'C16 H11 Cl N2 O2'
_chemical_formula_weight 298.72
_chemical_name_systematic
; 
 ? 
;
_space_group_IT_number 14
_symmetry_cell_setting monoclinic
_symmetry_space_group_name_Hall '-P 2ybc'
_symmetry_space_group_name_H-M 'P 1 21/c 1'
_atom_sites_solution_hydrogens geom
_atom_sites_solution_primary direct
_atom_sites_solution_secondary difmap
_audit_creation_method SHELXL-97
_cell_angle_alpha 90.00
_cell_angle_beta 104.87(2)
_cell_angle_gamma 90.00
_cell_formula_units_Z 4
_cell_length_a 11.728(4)
_cell_length_b 16.825(5)
_cell_length_c 7.205(3)
_cell_measurement_temperature 296(2)
_cell_volume 1374.1(9)
_computing_structure_refinement 'SHELXL-97 (Sheldrick, 2008)'
_computing_structure_solution 'SHELXS-97 (Sheldrick, 2008)'
_diffrn_ambient_temperature 296(2)
_diffrn_measured_fraction_theta_full 0.834
_diffrn_measured_fraction_theta_max 0.834
_diffrn_radiation_monochromator graphite
_diffrn_radiation_source 'fine-focus sealed tube'
_diffrn_radiation_type MoK\a
_diffrn_radiation_wavelength 0.71073
_diffrn_reflns_av_R_equivalents 0.1110
_diffrn_reflns_av_sigmaI/netI 0.1396
_diffrn_reflns_limit_h_max 15
_diffrn_reflns_limit_h_min -13
_diffrn_reflns_limit_k_max 19
_diffrn_reflns_limit_k_min -21
_diffrn_reflns_limit_l_max 9
_diffrn_reflns_limit_l_min -8
_diffrn_reflns_number 5835
_diffrn_reflns_theta_full 27.86
_diffrn_reflns_theta_max 27.86
_diffrn_reflns_theta_min 1.80
_exptl_absorpt_coefficient_mu 0.283
_exptl_absorpt_correction_T_max 0.9695
_exptl_absorpt_correction_T_min 0.9148
_exptl_crystal_density_diffrn 1.444
_exptl_crystal_density_method 'not measured'
_exptl_crystal_F_000 616
_exptl_crystal_size_max 0.32
_exptl_crystal_size_mid 0.11
_exptl_crystal_size_min 0.11
_refine_diff_density_max 0.541
_refine_diff_density_min -0.762
_refine_diff_density_rms 0.105
_refine_ls_extinction_method none
_refine_ls_goodness_of_fit_ref 0.973
_refine_ls_hydrogen_treatment mixed
_refine_ls_matrix_type full
_refine_ls_number_parameters 191
_refine_ls_number_reflns 2726
_refine_ls_number_restraints 0
_refine_ls_restrained_S_all 0.973
_refine_ls_R_factor_all 0.1581
_refine_ls_R_factor_gt 0.0822
_refine_ls_shift/su_max 0.431
_refine_ls_shift/su_mean 0.060
_refine_ls_structure_factor_coef Fsqd
_refine_ls_weighting_details 'calc w=1/[\s^2^(Fo^2^)+(0.1000P)^2^+0.0000P] where P=(Fo^2^+2Fc^2^)/3'
_refine_ls_weighting_scheme calc
_refine_ls_wR_factor_gt 0.1796
_refine_ls_wR_factor_ref 0.2125
_reflns_number_gt 1387
_reflns_number_total 2726
_reflns_threshold_expression >2sigma(I)
_cod_data_source_file c4ob00496e3.cif
_cod_data_source_block ohj266
_cod_depositor_comments
;
The following automatic conversions were performed:

'_symmetry_cell_setting' value 'Monoclinic' changed to 'monoclinic'
according to
/usr/data/users/saulius/crontab/automatic-downloads/current/RSC/lib/dictionaries/cif_core.dic
dictionary named 'cif_core.dic' version 2.4.2 from 2011-04-26.

Automatic conversion script
Id: cif_fix_values 2281 2013-09-26 08:29:07Z andrius 
;
_cod_original_cell_volume 1374.1(8)
_cod_original_sg_symbol_H-M P12(1)/c1
_cod_database_code 7153810

loop_
_symmetry_equiv_pos_as_xyz
'x, y, z'
'-x, y+1/2, -z+1/2'
'-x, -y, -z'
'x, -y-1/2, z-1/2'

loop_
_atom_site_label
_atom_site_type_symbol
_atom_site_fract_x
_atom_site_fract_y
_atom_site_fract_z
_atom_site_U_iso_or_equiv
_atom_site_adp_type
_atom_site_occupancy
_atom_site_symmetry_multiplicity
_atom_site_calc_flag
_atom_site_refinement_flags
Cl1 Cl 0.38310(10) 0.20038(6) 1.0470(2) 0.0380(4) Uani 1 1 d .
O1 O 0.3426(3) 0.50000(17) 1.2442(5) 0.0425(9) Uani 1 1 d .
O2 O 0.1052(2) 0.48622(16) 0.8784(6) 0.0394(9) Uani 1 1 d .
N1 N 0.3523(3) 0.6843(2) 0.8669(7) 0.0380(11) Uani 1 1 d .
N2 N 0.0190(3) 0.3634(2) 0.7964(7) 0.0340(10) Uani 1 1 d .
C1 C 0.3698(4) 0.6642(3) 0.6953(8) 0.0356(12) Uani 1 1 d .
H1 H 0.3754 0.7047 0.6104 0.043 Uiso 1 1 calc R
C2 C 0.3444(4) 0.6237(2) 0.9829(8) 0.0341(11) Uani 1 1 d .
H11 H 0.3336 0.6358 1.1032 0.041 Uiso 1 1 calc R
C3 C 0.3511(3) 0.5437(2) 0.9370(7) 0.0275(11) Uani 1 1 d .
C4 C 0.3379(4) 0.4828(2) 1.0794(8) 0.0288(11) Uani 1 1 d .
C5 C 0.3237(4) 0.3960(2) 1.0250(7) 0.0292(11) Uani 1 1 d .
H5 H 0.3905 0.3639 1.0510 0.035 Uiso 1 1 calc R
C6 C 0.2190(4) 0.3634(2) 0.9408(7) 0.0260(10) Uani 1 1 d .
C7 C 0.1795(4) 0.2809(2) 0.9001(7) 0.0256(10) Uani 1 1 d .
C8 C 0.0574(4) 0.2837(2) 0.8164(8) 0.0307(11) Uani 1 1 d .
C9 C -0.0096(4) 0.2158(3) 0.7640(9) 0.0393(13) Uani 1 1 d .
H6 H -0.0898 0.2187 0.7048 0.047 Uiso 1 1 calc R
C10 C 0.0478(4) 0.1430(3) 0.8034(8) 0.0399(13) Uani 1 1 d .
H2 H 0.0046 0.0963 0.7717 0.048 Uiso 1 1 calc R
C11 C 0.3681(3) 0.5252(2) 0.7575(8) 0.0324(12) Uani 1 1 d .
H4 H 0.3714 0.4727 0.7193 0.039 Uiso 1 1 calc R
C12 C 0.3797(4) 0.5867(2) 0.6387(8) 0.0352(12) Uani 1 1 d .
H3 H 0.3943 0.5762 0.5202 0.042 Uiso 1 1 calc R
C13 C 0.1112(4) 0.4142(2) 0.8701(8) 0.0309(11) Uani 1 1 d .
C14 C 0.2331(4) 0.2073(2) 0.9390(7) 0.0311(11) Uani 1 1 d .
C15 C 0.1670(4) 0.1382(3) 0.8881(8) 0.0365(12) Uani 1 1 d .
H7 H 0.2034 0.0888 0.9114 0.044 Uiso 1 1 calc R
C16 C -0.1005(4) 0.3892(3) 0.7159(10) 0.0486(15) Uani 1 1 d .
H9 H -0.1102 0.4421 0.7592 0.073 Uiso 1 1 calc R
H10 H -0.1538 0.3539 0.7565 0.073 Uiso 1 1 calc R
H8 H -0.1172 0.3887 0.5783 0.073 Uiso 1 1 calc R

loop_
_atom_site_aniso_label
_atom_site_aniso_U_11
_atom_site_aniso_U_22
_atom_site_aniso_U_33
_atom_site_aniso_U_23
_atom_site_aniso_U_13
_atom_site_aniso_U_12
Cl1 0.0456(7) 0.0346(6) 0.0351(9) 0.0026(5) 0.0130(6) 0.0064(4)
O1 0.071(2) 0.0408(18) 0.022(2) -0.0041(15) 0.024(2) -0.0086(15)
O2 0.0459(19) 0.0287(16) 0.044(3) 0.0026(15) 0.0124(19) 0.0042(12)
N1 0.052(2) 0.038(2) 0.029(3) -0.0008(19) 0.019(2) -0.0036(16)
N2 0.034(2) 0.038(2) 0.031(3) 0.0004(18) 0.010(2) -0.0002(15)
C1 0.045(3) 0.037(2) 0.025(3) 0.009(2) 0.009(3) -0.0002(19)
C2 0.046(3) 0.036(2) 0.024(3) -0.002(2) 0.015(3) -0.0051(19)
C3 0.030(2) 0.034(2) 0.019(3) 0.0020(19) 0.007(2) -0.0025(16)
C4 0.032(2) 0.035(2) 0.020(3) -0.001(2) 0.009(2) -0.0030(17)
C5 0.041(3) 0.029(2) 0.020(3) 0.0004(19) 0.012(2) 0.0015(18)
C6 0.039(2) 0.027(2) 0.015(3) -0.0032(18) 0.013(2) -0.0020(17)
C7 0.039(3) 0.032(2) 0.010(3) -0.0013(17) 0.013(2) -0.0023(17)
C8 0.042(3) 0.038(2) 0.016(3) -0.0027(19) 0.014(2) -0.0058(18)
C9 0.037(3) 0.049(3) 0.034(4) -0.010(2) 0.013(3) -0.0109(19)
C10 0.059(3) 0.038(3) 0.027(3) -0.011(2) 0.019(3) -0.017(2)
C11 0.038(2) 0.029(2) 0.029(3) -0.001(2) 0.007(3) -0.0004(17)
C12 0.048(3) 0.039(2) 0.018(3) -0.002(2) 0.007(3) -0.0052(19)
C13 0.036(3) 0.037(2) 0.024(3) 0.001(2) 0.014(2) 0.0036(18)
C14 0.049(3) 0.034(2) 0.018(3) -0.0006(19) 0.022(3) -0.0043(18)
C15 0.060(3) 0.033(2) 0.021(3) -0.003(2) 0.018(3) -0.004(2)
C16 0.027(3) 0.059(3) 0.053(5) -0.005(3) -0.001(3) 0.005(2)

loop_
_atom_type_symbol
_atom_type_description
_atom_type_scat_dispersion_real
_atom_type_scat_dispersion_imag
_atom_type_scat_source
C C 0.0033 0.0016 'International Tables Vol C Tables 4.2.6.8 and 6.1.1.4'
H H 0.0000 0.0000 'International Tables Vol C Tables 4.2.6.8 and 6.1.1.4'
N N 0.0061 0.0033 'International Tables Vol C Tables 4.2.6.8 and 6.1.1.4'
O O 0.0106 0.0060 'International Tables Vol C Tables 4.2.6.8 and 6.1.1.4'
Cl Cl 0.1484 0.1585 'International Tables Vol C Tables 4.2.6.8 and 6.1.1.4'

loop_
_geom_angle_atom_site_label_1
_geom_angle_atom_site_label_2
_geom_angle_atom_site_label_3
_geom_angle
C2 N1 C1 115.7(4)
C13 N2 C8 110.7(4)
C13 N2 C16 123.8(4)
C8 N2 C16 125.5(4)
N1 C1 C12 123.5(4)
N1 C1 H1 118.2
C12 C1 H1 118.2
N1 C2 C3 124.9(5)
N1 C2 H11 117.6
C3 C2 H11 117.6
C2 C3 C11 117.8(4)
C2 C3 C4 118.7(4)
C11 C3 C4 123.5(4)
O1 C4 C3 121.7(4)
O1 C4 C5 117.4(4)
C3 C4 C5 120.8(4)
C6 C5 C4 122.7(4)
C6 C5 H5 118.6
C4 C5 H5 118.6
C5 C6 C7 133.1(4)
C5 C6 C13 120.9(4)
C7 C6 C13 105.9(4)
C14 C7 C8 118.5(4)
C14 C7 C6 134.5(4)
C8 C7 C6 106.8(3)
C9 C8 C7 122.3(4)
C9 C8 N2 127.9(4)
C7 C8 N2 109.8(3)
C8 C9 C10 117.4(5)
C8 C9 H6 121.3
C10 C9 H6 121.3
C15 C10 C9 121.6(4)
C15 C10 H2 119.2
C9 C10 H2 119.2
C12 C11 C3 118.1(4)
C12 C11 H4 120.9
C3 C11 H4 120.9
C11 C12 C1 119.9(5)
C11 C12 H3 120.1
C1 C12 H3 120.0
O2 C13 N2 126.2(4)
O2 C13 C6 127.2(4)
N2 C13 C6 106.7(3)
C7 C14 C15 120.0(5)
C7 C14 Cl1 120.4(3)
C15 C14 Cl1 119.6(3)
C10 C15 C14 120.1(4)
C10 C15 H7 120.0
C14 C15 H7 120.0
N2 C16 H9 109.5
N2 C16 H10 109.5
H9 C16 H10 109.5
N2 C16 H8 109.5
H9 C16 H8 109.5
H10 C16 H8 109.5

loop_
_geom_bond_atom_site_label_1
_geom_bond_atom_site_label_2
_geom_bond_distance
Cl1 C14 1.735(5)
O1 C4 1.210(6)
O2 C13 1.216(5)
N1 C2 1.337(6)
N1 C1 1.348(7)
N2 C13 1.374(6)
N2 C8 1.409(5)
N2 C16 1.440(6)
C1 C12 1.379(6)
C1 H1 0.9300
C2 C3 1.393(6)
C2 H11 0.9300
C3 C11 1.393(7)
C3 C4 1.486(6)
C4 C5 1.510(6)
C5 C6 1.340(6)
C5 H5 0.9300
C6 C7 1.468(5)
C6 C13 1.503(6)
C7 C14 1.385(6)
C7 C8 1.405(7)
C8 C9 1.383(6)
C9 C10 1.392(7)
C9 H6 0.9300
C10 C15 1.376(7)
C10 H2 0.9300
C11 C12 1.372(6)
C11 H4 0.9300
C12 H3 0.9300
C14 C15 1.394(6)
C15 H7 0.9300
C16 H9 0.9600
C16 H10 0.9600
C16 H8 0.9600

loop_
_geom_torsion_atom_site_label_1
_geom_torsion_atom_site_label_2
_geom_torsion_atom_site_label_3
_geom_torsion_atom_site_label_4
_geom_torsion
C2 N1 C1 C12 -0.3(7)
C1 N1 C2 C3 -1.0(7)
N1 C2 C3 C11 0.4(7)
N1 C2 C3 C4 -178.5(4)
C2 C3 C4 O1 -13.4(6)
C11 C3 C4 O1 167.7(4)
C2 C3 C4 C5 169.6(4)
C11 C3 C4 C5 -9.3(6)
O1 C4 C5 C6 97.6(6)
C3 C4 C5 C6 -85.2(6)
C4 C5 C6 C7 -169.6(5)
C4 C5 C6 C13 8.7(7)
C5 C6 C7 C14 2.9(9)
C13 C6 C7 C14 -175.6(5)
C5 C6 C7 C8 177.2(5)
C13 C6 C7 C8 -1.3(5)
C14 C7 C8 C9 -3.0(8)
C6 C7 C8 C9 -178.3(5)
C14 C7 C8 N2 177.4(4)
C6 C7 C8 N2 2.0(5)
C13 N2 C8 C9 178.3(5)
C16 N2 C8 C9 0.2(9)
C13 N2 C8 C7 -2.0(6)
C16 N2 C8 C7 179.9(5)
C7 C8 C9 C10 2.2(8)
N2 C8 C9 C10 -178.2(5)
C8 C9 C10 C15 -1.1(8)
C2 C3 C11 C12 1.4(6)
C4 C3 C11 C12 -179.7(4)
C3 C11 C12 C1 -2.6(6)
N1 C1 C12 C11 2.1(7)
C8 N2 C13 O2 -177.9(5)
C16 N2 C13 O2 0.3(8)
C8 N2 C13 C6 1.1(5)
C16 N2 C13 C6 179.3(5)
C5 C6 C13 O2 0.4(8)
C7 C6 C13 O2 179.1(5)
C5 C6 C13 N2 -178.6(5)
C7 C6 C13 N2 0.1(5)
C8 C7 C14 C15 2.6(7)
C6 C7 C14 C15 176.3(5)
C8 C7 C14 Cl1 -178.6(4)
C6 C7 C14 Cl1 -4.8(8)
C9 C10 C15 C14 0.8(8)
C7 C14 C15 C10 -1.6(8)
Cl1 C14 C15 C10 179.6(4)
